data_2217536
loop_
_publ_author_name
'Ali, Hapipah M.'
'Mohamed Mustafa, M. I'
'Rizal, Mohd. Razali'
'Ng, Seik Weng'

_publ_section_title Bis{4-chloro-2-[2-(1<i>H</i>-indol-3-yl)ethyliminomethyl]phenolato-\k^2^<i>N</i>,<i>O</i>}zinc(II)
_journal_coeditor_code HG2370
_journal_issue 2
_journal_name_full 'Acta Crystallographica Section E'
_journal_page_first m421
_journal_page_last m421
_journal_paper_doi 10.1107/S1600536808002213
_journal_volume 64
_journal_year 2008
_chemical_formula_iupac '[Zn (C17 H14 Cl N2 O)2]'
_chemical_formula_moiety 'C34 H28 Cl2 N4 O2 Zn'
_chemical_formula_sum 'C34 H28 Cl2 N4 O2 Zn'
_chemical_formula_weight 660.87
_chemical_name_systematic
;
Bis{4-chloro-2-[2-(1<i>H</i>-indol-3-yl)ethyliminomethyl]phenolato-
\k^2^<i>N</i>,<i>O</i>}zinc(II)
;
_space_group_IT_number 15
_symmetry_cell_setting monoclinic
_symmetry_space_group_name_Hall '-C 2yc'
_symmetry_space_group_name_H-M 'C 1 2/c 1'
_atom_sites_solution_hydrogens geom
_atom_sites_solution_primary direct
_atom_sites_solution_secondary difmap
_audit_creation_method SHELXL-97
_cell_angle_alpha 90.00
_cell_angle_beta 91.8010(10)
_cell_angle_gamma 90.00
_cell_formula_units_Z 4
_cell_length_a 25.8989(3)
_cell_length_b 5.49600(10)
_cell_length_c 20.6138(3)
_cell_measurement_reflns_used 9956
_cell_measurement_temperature 128(2)
_cell_measurement_theta_max 31.2
_cell_measurement_theta_min 2.5
_cell_volume 2932.73(8)
_computing_cell_refinement 'SAINT (Bruker, 2005)'
_computing_data_collection 'APEX2 (Bruker, 2005)'
_computing_data_reduction 'SAINT (Bruker, 2005)'
_computing_molecular_graphics 'X-SEED (Barbour, 2001)'
_computing_publication_material 'publCIF (Westrip, 2008)'
_computing_structure_refinement 'SHELXL97 (Sheldrick, 2008)'
_computing_structure_solution 'SHELXS97 (Sheldrick, 2008)'
_diffrn_ambient_temperature 139(2)
_diffrn_measured_fraction_theta_full 0.996
_diffrn_measured_fraction_theta_max 0.996
_diffrn_measurement_device_type 'Bruker APEXII'
_diffrn_measurement_method '\f and \w'
_diffrn_radiation_monochromator graphite
_diffrn_radiation_source 'medium-focus sealed tube'
_diffrn_radiation_type MoK\a
_diffrn_radiation_wavelength 0.71073
_diffrn_reflns_av_R_equivalents 0.0245
_diffrn_reflns_av_sigmaI/netI 0.0170
_diffrn_reflns_limit_h_max 33
_diffrn_reflns_limit_h_min -33
_diffrn_reflns_limit_k_max 7
_diffrn_reflns_limit_k_min -6
_diffrn_reflns_limit_l_max 26
_diffrn_reflns_limit_l_min -26
_diffrn_reflns_number 17664
_diffrn_reflns_theta_full 27.49
_diffrn_reflns_theta_max 27.49
_diffrn_reflns_theta_min 1.57
_diffrn_standards_decay_% 0
_diffrn_standards_interval_count 0
_diffrn_standards_interval_time 0
_diffrn_standards_number 0
_exptl_absorpt_coefficient_mu 1.059
_exptl_absorpt_correction_T_max 0.840
_exptl_absorpt_correction_T_min 0.714
_exptl_absorpt_correction_type multi-scan
_exptl_absorpt_process_details '(SADABS; Sheldrick, 1996)'
_exptl_crystal_colour Colorless
_exptl_crystal_density_diffrn 1.497
_exptl_crystal_density_method 'not measured'
_exptl_crystal_description Block
_exptl_crystal_F_000 1360
_exptl_crystal_size_max 0.50
_exptl_crystal_size_mid 0.30
_exptl_crystal_size_min 0.17
_refine_diff_density_max 0.547
_refine_diff_density_min -0.558
_refine_ls_extinction_method none
_refine_ls_goodness_of_fit_ref 1.208
_refine_ls_hydrogen_treatment refall
_refine_ls_matrix_type full
_refine_ls_number_parameters 251
_refine_ls_number_reflns 3352
_refine_ls_number_restraints 14
_refine_ls_restrained_S_all 1.206
_refine_ls_R_factor_all 0.0321
_refine_ls_R_factor_gt 0.0249
_refine_ls_shift/su_max 0.001
_refine_ls_shift/su_mean 0.000
_refine_ls_structure_factor_coef Fsqd
_refine_ls_weighting_details 'calc w=1/[\s^2^(Fo^2^)+(0.0632P)^2^+1.1156P] where P=(Fo^2^+2Fc^2^)/3'
_refine_ls_weighting_scheme calc
_refine_ls_wR_factor_gt 0.0831
_refine_ls_wR_factor_ref 0.0997
_reflns_number_gt 3023
_reflns_number_total 3352
_reflns_threshold_expression I>2\s(I)
_cod_data_source_file hg2370.cif
_cod_data_source_block I
_cod_depositor_comments
;
The following automatic conversions were performed:
'_symmetry_cell_setting' value 'Monoclinic' changed to 'monoclinic'
according to '/home/saulius/struct/CIF-dictionaries/cif_core.dic'
dictionary named 'cif_core.dic' version 2.4.1 from 2010-06-29.

Automatic conversion script
Id: cif_fix_enum 1527 2010-12-29 10:47:43Z saulius 

The following automatic conversions were performed:

'_symmetry_cell_setting' value 'Monoclinic' changed to 'monoclinic'
according to /home/saulius/struct/CIF-dictionaries/cif_core.dic
dictionary named 'cif_core.dic' version 2.4.1 from 2010-06-29.

Automatic conversion script
Id: cif_fix_values 1715 2011-07-08 13:25:40Z adriana 
;
_cod_original_sg_symbol_H-M 'C 2/c'
_cod_database_code 2217536
_cod_database_fobs_code 2217536

loop_
_symmetry_equiv_pos_as_xyz
'x, y, z'
'-x, y, -z+1/2'
'x+1/2, y+1/2, z'
'-x+1/2, y+1/2, -z+1/2'
'-x, -y, -z'
'x, -y, z-1/2'
'-x+1/2, -y+1/2, -z'
'x+1/2, -y+1/2, z-1/2'

loop_
_atom_site_type_symbol
_atom_site_label
_atom_site_fract_x
_atom_site_fract_y
_atom_site_fract_z
_atom_site_U_iso_or_equiv
_atom_site_adp_type
_atom_site_calc_flag
_atom_site_refinement_flags
_atom_site_occupancy
Zn Zn1 0.5000 0.49480(5) 0.7500 0.01823(11) Uani d S 1
Cl Cl1 0.39490(2) 0.33657(10) 0.42675(2) 0.03469(14) Uani d . 1
O O1 0.46240(5) 0.6771(2) 0.68555(6) 0.0256(3) Uani d . 1
N N1 0.53085(5) 0.2579(3) 0.68736(6) 0.0167(3) Uani d . 1
C C1 0.45075(6) 0.5975(3) 0.62688(7) 0.0175(3) Uani d . 1
N N2 0.71557(6) -0.2875(3) 0.76815(7) 0.0235(3) Uani d D 1
C C2 0.41428(7) 0.7308(3) 0.58836(8) 0.0226(3) Uani d D 1
C C3 0.39787(7) 0.6548(3) 0.52766(8) 0.0230(3) Uani d D 1
C C4 0.41765(7) 0.4409(4) 0.50234(8) 0.0216(3) Uani d . 1
C C5 0.45433(7) 0.3096(3) 0.53648(8) 0.0206(3) Uani d D 1
C C6 0.47188(6) 0.3836(3) 0.59882(7) 0.0167(3) Uani d . 1
C C7 0.51092(6) 0.2301(3) 0.63013(8) 0.0181(3) Uani d D 1
C C8 0.56967(6) 0.0809(3) 0.71064(8) 0.0186(3) Uani d D 1
C C9 0.62386(7) 0.1885(4) 0.70984(11) 0.0305(4) Uani d D 1
C C10 0.66211(7) 0.0247(3) 0.74448(10) 0.0233(4) Uani d . 1
C C11 0.68435(7) -0.1805(3) 0.72056(9) 0.0245(4) Uani d D 1
C C12 0.68028(6) 0.0477(3) 0.81090(9) 0.0209(3) Uani d . 1
C C13 0.67219(7) 0.2182(4) 0.86012(10) 0.0296(4) Uani d D 1
C C15 0.69689(9) 0.1852(4) 0.91969(10) 0.0359(5) Uani d D 1
C C16 0.72995(9) -0.0135(4) 0.93160(11) 0.0344(5) Uani d D 1
C C17 0.73904(7) -0.1845(4) 0.88415(9) 0.0279(4) Uani d D 1
C C18 0.71359(6) -0.1517(3) 0.82397(8) 0.0205(3) Uani d . 1
H H2N 0.7331(9) -0.421(3) 0.7639(13) 0.042(7) Uiso d D 1
H H2 0.3996(9) 0.884(3) 0.6056(11) 0.036(6) Uiso d D 1
H H3 0.3712(7) 0.753(4) 0.5031(10) 0.033(6) Uiso d D 1
H H5 0.4670(8) 0.155(3) 0.5170(11) 0.036(6) Uiso d D 1
H H7 0.5240(7) 0.097(3) 0.6024(8) 0.017(5) Uiso d D 1
H H81 0.5617(8) 0.033(3) 0.7554(6) 0.018(5) Uiso d D 1
H H82 0.5676(9) -0.067(3) 0.6831(10) 0.028(5) Uiso d D 1
H H91 0.6237(11) 0.351(3) 0.7316(12) 0.052(8) Uiso d D 1
H H92 0.6344(10) 0.217(5) 0.6640(6) 0.048(8) Uiso d D 1
H H11 0.6818(9) -0.251(4) 0.6764(6) 0.034(6) Uiso d D 1
H H13 0.6501(8) 0.365(3) 0.8521(11) 0.038(6) Uiso d D 1
H H15 0.6893(9) 0.299(4) 0.9553(9) 0.037(6) Uiso d D 1
H H16 0.7477(10) -0.026(5) 0.9748(8) 0.045(8) Uiso d D 1
H H17 0.7634(8) -0.323(3) 0.8917(12) 0.041(7) Uiso d D 1

loop_
_atom_site_aniso_label
_atom_site_aniso_U_11
_atom_site_aniso_U_22
_atom_site_aniso_U_33
_atom_site_aniso_U_12
_atom_site_aniso_U_13
_atom_site_aniso_U_23
Zn1 0.02395(17) 0.01667(17) 0.01391(15) 0.000 -0.00209(10) 0.000
Cl1 0.0418(3) 0.0423(3) 0.0191(2) 0.0051(2) -0.01249(18) -0.00457(18)
O1 0.0394(7) 0.0195(6) 0.0173(6) 0.0091(5) -0.0061(5) -0.0035(5)
N1 0.0163(6) 0.0165(7) 0.0174(6) 0.0011(5) -0.0005(5) 0.0026(5)
C1 0.0215(7) 0.0158(8) 0.0153(7) 0.0005(6) -0.0003(6) 0.0006(6)
N2 0.0211(7) 0.0231(8) 0.0262(7) 0.0056(6) -0.0016(6) -0.0016(6)
C2 0.0264(9) 0.0193(8) 0.0222(8) 0.0065(7) 0.0000(6) 0.0018(6)
C3 0.0227(8) 0.0247(9) 0.0212(8) 0.0039(7) -0.0029(6) 0.0072(7)
C4 0.0236(8) 0.0268(8) 0.0142(7) -0.0009(7) -0.0026(6) -0.0005(6)
C5 0.0231(8) 0.0214(8) 0.0172(7) 0.0029(6) -0.0001(6) -0.0021(6)
C6 0.0185(7) 0.0168(8) 0.0148(7) 0.0013(6) -0.0005(5) 0.0007(6)
C7 0.0186(7) 0.0173(8) 0.0186(7) 0.0030(6) 0.0006(6) -0.0001(6)
C8 0.0183(7) 0.0173(8) 0.0201(7) 0.0020(6) -0.0025(6) 0.0032(6)
C9 0.0186(8) 0.0281(10) 0.0444(11) -0.0022(7) -0.0044(7) 0.0164(9)
C10 0.0154(7) 0.0226(9) 0.0319(10) -0.0029(6) -0.0015(7) 0.0075(7)
C11 0.0206(8) 0.0281(9) 0.0246(8) -0.0026(7) -0.0040(6) 0.0022(7)
C12 0.0152(7) 0.0179(8) 0.0298(9) -0.0013(6) 0.0030(6) 0.0036(7)
C13 0.0264(9) 0.0199(9) 0.0431(11) -0.0029(7) 0.0094(8) -0.0036(8)
C15 0.0408(11) 0.0315(11) 0.0359(10) -0.0118(9) 0.0098(8) -0.0126(9)
C16 0.0399(11) 0.0382(12) 0.0249(10) -0.0122(8) -0.0022(8) 0.0001(8)
C17 0.0265(9) 0.0293(10) 0.0275(9) -0.0020(7) -0.0043(7) 0.0047(7)
C18 0.0179(7) 0.0194(8) 0.0241(8) -0.0010(6) 0.0010(6) 0.0018(6)

loop_
_atom_type_symbol
_atom_type_description
_atom_type_scat_dispersion_real
_atom_type_scat_dispersion_imag
_atom_type_scat_source
C C 0.0033 0.0016 'International Tables Vol C Tables 4.2.6.8 and 6.1.1.4'
H H 0.0000 0.0000 'International Tables Vol C Tables 4.2.6.8 and 6.1.1.4'
N N 0.0061 0.0033 'International Tables Vol C Tables 4.2.6.8 and 6.1.1.4'
O O 0.0106 0.0060 'International Tables Vol C Tables 4.2.6.8 and 6.1.1.4'
Cl Cl 0.1484 0.1585 'International Tables Vol C Tables 4.2.6.8 and 6.1.1.4'
Zn Zn 0.2839 1.4301 'International Tables Vol C Tables 4.2.6.8 and 6.1.1.4'

loop_
_geom_angle_atom_site_label_1
_geom_angle_atom_site_label_2
_geom_angle_atom_site_label_3
_geom_angle_site_symmetry_1
_geom_angle_site_symmetry_3
_geom_angle
_geom_angle_publ_flag
O1 Zn1 O1 . 2_656 116.62(8) yes
O1 Zn1 N1 . . 95.57(5) yes
O1 Zn1 N1 . 2_656 125.55(6) yes
O1 Zn1 N1 2_656 . 125.55(6) ?
O1 Zn1 N1 2_656 2_656 95.57(5) ?
N1 Zn1 N1 . 2_656 99.56(8) yes
C1 O1 Zn1 . . 124.38(11) ?
C7 N1 C8 . . 118.25(14) ?
C7 N1 Zn1 . . 120.68(11) ?
C8 N1 Zn1 . . 119.96(10) ?
O1 C1 C2 . . 118.25(15) ?
O1 C1 C6 . . 124.63(15) ?
C2 C1 C6 . . 117.12(14) ?
C18 N2 C11 . . 109.06(15) ?
C18 N2 H2N . . 125.3(18) ?
C11 N2 H2N . . 125.7(18) ?
C3 C2 C1 . . 122.28(16) ?
C3 C2 H2 . . 118.2(14) ?
C1 C2 H2 . . 119.6(14) ?
C2 C3 C4 . . 119.47(15) ?
C2 C3 H3 . . 119.0(14) ?
C4 C3 H3 . . 121.5(14) ?
C5 C4 C3 . . 120.68(16) ?
C5 C4 Cl1 . . 119.65(14) ?
C3 C4 Cl1 . . 119.66(13) ?
C4 C5 C6 . . 120.98(16) ?
C4 C5 H5 . . 118.2(14) ?
C6 C5 H5 . . 120.8(14) ?
C5 C6 C1 . . 119.38(14) ?
C5 C6 C7 . . 115.93(14) ?
C1 C6 C7 . . 124.69(14) ?
N1 C7 C6 . . 126.44(15) ?
N1 C7 H7 . . 118.8(12) ?
C6 C7 H7 . . 114.6(12) ?
N1 C8 C9 . . 111.15(14) ?
N1 C8 H81 . . 108.7(12) ?
C9 C8 H81 . . 109.5(12) ?
N1 C8 H82 . . 109.4(14) ?
C9 C8 H82 . . 110.3(13) ?
H81 C8 H82 . . 107.8(18) ?
C10 C9 C8 . . 110.87(15) ?
C10 C9 H91 . . 109.5(17) ?
C8 C9 H91 . . 109.0(16) ?
C10 C9 H92 . . 110.3(16) ?
C8 C9 H92 . . 110.3(15) ?
H91 C9 H92 . . 107(2) ?
C11 C10 C12 . . 106.68(16) ?
C11 C10 C9 . . 127.04(19) ?
C12 C10 C9 . . 126.20(17) ?
C10 C11 N2 . . 109.81(16) ?
C10 C11 H11 . . 129.7(14) ?
N2 C11 H11 . . 120.4(14) ?
C13 C12 C18 . . 118.94(17) ?
C13 C12 C10 . . 134.06(17) ?
C18 C12 C10 . . 106.99(15) ?
C15 C13 C12 . . 118.76(19) ?
C15 C13 H13 . . 120.0(14) ?
C12 C13 H13 . . 121.2(14) ?
C13 C15 C16 . . 121.40(19) ?
C13 C15 H15 . . 118.7(15) ?
C16 C15 H15 . . 119.8(15) ?
C17 C16 C15 . . 121.4(2) ?
C17 C16 H16 . . 120.4(16) ?
C15 C16 H16 . . 118.2(16) ?
C16 C17 C18 . . 117.02(18) ?
C16 C17 H17 . . 121.9(15) ?
C18 C17 H17 . . 121.1(15) ?
N2 C18 C17 . . 130.10(17) ?
N2 C18 C12 . . 107.45(15) ?
C17 C18 C12 . . 122.43(17) ?

loop_
_geom_bond_atom_site_label_1
_geom_bond_atom_site_label_2
_geom_bond_site_symmetry_2
_geom_bond_distance
_geom_bond_publ_flag
Zn1 O1 . 1.9070(10) yes
Zn1 O1 2_656 1.9070(10) ?
Zn1 N1 . 2.0160(10) yes
Zn1 N1 2_656 2.0160(10) ?
Cl1 C4 . 1.745(2) ?
O1 C1 . 1.312(2) ?
N1 C7 . 1.282(2) ?
N1 C8 . 1.469(2) ?
C1 C2 . 1.419(2) ?
C1 C6 . 1.427(2) ?
N2 C18 . 1.374(2) ?
N2 C11 . 1.383(2) ?
N2 H2N . 0.870(10) ?
C2 C3 . 1.374(2) ?
C2 H2 . 0.994(10) ?
C3 C4 . 1.391(3) ?
C3 H3 . 1.001(10) ?
C4 C5 . 1.370(2) ?
C5 C6 . 1.410(2) ?
C5 H5 . 0.999(10) ?
C6 C7 . 1.453(2) ?
C7 H7 . 0.994(9) ?
C8 C9 . 1.523(2) ?
C8 H81 . 0.989(9) ?
C8 H82 . 0.994(10) ?
C9 C10 . 1.502(2) ?
C9 H91 . 0.998(10) ?
C9 H92 . 1.004(10) ?
C10 C11 . 1.366(3) ?
C10 C12 . 1.439(3) ?
C11 H11 . 0.990(10) ?
C12 C13 . 1.402(3) ?
C12 C18 . 1.415(2) ?
C13 C15 . 1.379(3) ?
C13 H13 . 0.998(10) ?
C15 C16 . 1.405(3) ?
C15 H15 . 0.990(10) ?
C16 C17 . 1.382(3) ?
C16 H16 . 0.992(10) ?
C17 C18 . 1.398(2) ?
C17 H17 . 0.996(10) ?

loop_
_geom_torsion_atom_site_label_1
_geom_torsion_atom_site_label_2
_geom_torsion_atom_site_label_3
_geom_torsion_atom_site_label_4
_geom_torsion_site_symmetry_1
_geom_torsion
O1 Zn1 O1 C1 2_656 153.77(15)
N1 Zn1 O1 C1 . 19.16(14)
N1 Zn1 O1 C1 2_656 -86.78(15)
O1 Zn1 N1 C7 . -18.84(14)
O1 Zn1 N1 C7 2_656 -147.38(12)
N1 Zn1 N1 C7 2_656 108.67(14)
O1 Zn1 N1 C8 . 173.41(12)
O1 Zn1 N1 C8 2_656 44.87(14)
N1 Zn1 N1 C8 2_656 -59.09(10)
Zn1 O1 C1 C2 . 167.80(12)
Zn1 O1 C1 C6 . -11.6(2)
O1 C1 C2 C3 . -176.76(17)
C6 C1 C2 C3 . 2.7(3)
C1 C2 C3 C4 . -0.4(3)
C2 C3 C4 C5 . -1.9(3)
C2 C3 C4 Cl1 . 177.25(14)
C3 C4 C5 C6 . 1.8(3)
Cl1 C4 C5 C6 . -177.31(13)
C4 C5 C6 C1 . 0.5(3)
C4 C5 C6 C7 . -179.84(16)
O1 C1 C6 C5 . 176.72(16)
C2 C1 C6 C5 . -2.7(2)
O1 C1 C6 C7 . -2.9(3)
C2 C1 C6 C7 . 177.69(15)
C8 N1 C7 C6 . 179.43(15)
Zn1 N1 C7 C6 . 11.5(2)
C5 C6 C7 N1 . -177.31(16)
C1 C6 C7 N1 . 2.3(3)
C7 N1 C8 C9 . 104.80(18)
Zn1 N1 C8 C9 . -87.15(16)
N1 C8 C9 C10 . 169.91(16)
C8 C9 C10 C11 . 79.8(2)
C8 C9 C10 C12 . -96.6(2)
C12 C10 C11 N2 . -0.1(2)
C9 C10 C11 N2 . -177.12(16)
C18 N2 C11 C10 . 0.3(2)
C11 C10 C12 C13 . 178.99(19)
C9 C10 C12 C13 . -4.0(3)
C11 C10 C12 C18 . -0.05(19)
C9 C10 C12 C18 . 176.96(16)
C18 C12 C13 C15 . -0.2(3)
C10 C12 C13 C15 . -179.14(19)
C12 C13 C15 C16 . 0.4(3)
C13 C15 C16 C17 . -0.1(3)
C15 C16 C17 C18 . -0.4(3)
C11 N2 C18 C17 . -178.80(18)
C11 N2 C18 C12 . -0.31(19)
C16 C17 C18 N2 . 178.95(18)
C16 C17 C18 C12 . 0.7(3)
C13 C12 C18 N2 . -178.99(16)
C10 C12 C18 N2 . 0.22(19)
C13 C12 C18 C17 . -0.4(3)
C10 C12 C18 C17 . 178.85(16)
